data_7153879
loop_
_publ_author_name
'Tian, Xiang-Yin'
'Han, Jian-Wei'
'Zhao, Qiong'
'Wong, Henry N. C.'

_publ_section_title
;
 Asymmetric synthesis of 3,3,5,5-tetrasubstituted 1,2-dioxolanes: total
 synthesis of epiplakinic acid F.
;
_journal_issue 22
_journal_name_full 'Organic &amp; biomolecular chemistry'
_journal_page_first 3686
_journal_page_last 3700
_journal_paper_doi 10.1039/c4ob00448e
_journal_volume 12
_journal_year 2014
_chemical_absolute_configuration ad
_chemical_formula_sum 'C16 H25 N O3'
_chemical_formula_weight 279.37
_chemical_name_systematic
; 
 ? 
;
_space_group_IT_number 4
_symmetry_cell_setting monoclinic
_symmetry_space_group_name_Hall 'P 2yb'
_symmetry_space_group_name_H-M 'P 1 21 1'
_atom_sites_solution_hydrogens geom
_atom_sites_solution_primary direct
_atom_sites_solution_secondary difmap
_audit_creation_method SHELXL-97
_cell_angle_alpha 90.00
_cell_angle_beta 90.375(4)
_cell_angle_gamma 90.00
_cell_formula_units_Z 2
_cell_length_a 7.2984(19)
_cell_length_b 10.981(3)
_cell_length_c 10.041(3)
_cell_measurement_reflns_used 2548
_cell_measurement_temperature 133(2)
_cell_measurement_theta_max 30.61
_cell_measurement_theta_min 2.75
_cell_volume 804.7(4)
_computing_cell_refinement 'Bruker SAINT'
_computing_data_collection 'Bruker APEX2'
_computing_data_reduction 'Bruker SAINT'
_computing_molecular_graphics 'Bruker SHELXTL'
_computing_publication_material 'Bruker SHELXTL'
_computing_structure_refinement 'SHELXL-97 (Sheldrick, 1997)'
_computing_structure_solution 'SHELXS-97 (Sheldrick, 1990)'
_diffrn_ambient_temperature 133(2)
_diffrn_measured_fraction_theta_full 0.998
_diffrn_measured_fraction_theta_max 0.998
_diffrn_measurement_device_type 'Bruker APEX-II CCD'
_diffrn_measurement_method '\f and \w scans'
_diffrn_radiation_monochromator graphite
_diffrn_radiation_source 'fine-focus sealed tube'
_diffrn_radiation_type MoK\a
_diffrn_radiation_wavelength 0.71073
_diffrn_reflns_av_R_equivalents 0.0190
_diffrn_reflns_av_sigmaI/netI 0.0298
_diffrn_reflns_limit_h_max 9
_diffrn_reflns_limit_h_min -8
_diffrn_reflns_limit_k_max 14
_diffrn_reflns_limit_k_min -14
_diffrn_reflns_limit_l_max 12
_diffrn_reflns_limit_l_min -9
_diffrn_reflns_number 5782
_diffrn_reflns_theta_full 27.00
_diffrn_reflns_theta_max 27.00
_diffrn_reflns_theta_min 2.03
_diffrn_standards_number 0
_exptl_absorpt_coefficient_mu 0.079
_exptl_absorpt_correction_T_max 0.9844
_exptl_absorpt_correction_T_min 0.9654
_exptl_absorpt_correction_type multi-scan
_exptl_absorpt_process_details sadabs
_exptl_crystal_colour colourless
_exptl_crystal_density_diffrn 1.153
_exptl_crystal_density_method 'not measured'
_exptl_crystal_description plate
_exptl_crystal_F_000 304
_exptl_crystal_size_max 0.45
_exptl_crystal_size_mid 0.35
_exptl_crystal_size_min 0.20
_refine_diff_density_max 0.192
_refine_diff_density_min -0.192
_refine_diff_density_rms 0.041
_refine_ls_abs_structure_details 'Flack H D (1983), Acta Cryst. A39, 876-881'
_refine_ls_abs_structure_Flack 1.2(8)
_refine_ls_extinction_method none
_refine_ls_goodness_of_fit_ref 1.040
_refine_ls_hydrogen_treatment mixed
_refine_ls_matrix_type full
_refine_ls_number_parameters 185
_refine_ls_number_reflns 3346
_refine_ls_number_restraints 1
_refine_ls_restrained_S_all 1.040
_refine_ls_R_factor_all 0.0327
_refine_ls_R_factor_gt 0.0314
_refine_ls_shift/su_max 0.000
_refine_ls_shift/su_mean 0.000
_refine_ls_structure_factor_coef Fsqd
_refine_ls_weighting_details 'calc w=1/[\s^2^(Fo^2^)+(0.0653P)^2^+0.0426P] where P=(Fo^2^+2Fc^2^)/3'
_refine_ls_weighting_scheme calc
_refine_ls_wR_factor_gt 0.0901
_refine_ls_wR_factor_ref 0.0916
_reflns_number_gt 3236
_reflns_number_total 3346
_reflns_threshold_expression >2sigma(I)
_cod_data_source_file c4ob00448e2.cif
_cod_data_source_block mo_dm11166_0m
_cod_depositor_comments
;
The following automatic conversions were performed:

'_symmetry_cell_setting' value 'Monoclinic' changed to 'monoclinic'
according to
/usr/data/users/saulius/crontab/automatic-downloads/current/RSC/lib/dictionaries/cif_core.dic
dictionary named 'cif_core.dic' version 2.4.2 from 2011-04-26.

Automatic conversion script
Id: cif_fix_values 2281 2013-09-26 08:29:07Z andrius 
;
_cod_original_cell_volume 804.8(4)
_cod_original_sg_symbol_H-M P2(1)
_cod_database_code 7153879

loop_
_symmetry_equiv_pos_as_xyz
'x, y, z'
'-x, y+1/2, -z'

loop_
_atom_site_label
_atom_site_type_symbol
_atom_site_fract_x
_atom_site_fract_y
_atom_site_fract_z
_atom_site_U_iso_or_equiv
_atom_site_adp_type
_atom_site_occupancy
_atom_site_symmetry_multiplicity
_atom_site_calc_flag
_atom_site_refinement_flags
N1 N 0.81216(14) 0.17692(9) 0.32491(10) 0.0209(2) Uani 1 1 d .
O1 O 0.64816(14) 0.31429(9) 0.19132(10) 0.0322(2) Uani 1 1 d .
O2 O 0.74223(15) 0.36277(9) 0.39707(10) 0.0343(2) Uani 1 1 d .
O3 O 0.91099(13) -0.01437(8) 0.29714(9) 0.0279(2) Uani 1 1 d .
C1 C 0.92854(17) 0.19263(13) 0.44433(11) 0.0240(3) Uani 1 1 d .
H1 H 0.9184 0.1194 0.5030 0.029 Uiso 1 1 calc R
C2 C 0.83076(19) 0.30032(14) 0.50806(14) 0.0324(3) Uani 1 1 d .
H2A H 0.7390 0.2721 0.5734 0.039 Uiso 1 1 calc R
H2B H 0.9193 0.3546 0.5537 0.039 Uiso 1 1 calc R
C3 C 0.72519(17) 0.28623(12) 0.29256(13) 0.0256(3) Uani 1 1 d .
C4 C 0.81411(16) 0.06718(11) 0.25507(11) 0.0199(2) Uani 1 1 d .
C5 C 0.69445(15) 0.05417(10) 0.13351(11) 0.0192(2) Uani 1 1 d .
C6 C 0.77638(16) 0.09979(11) 0.00305(12) 0.0217(2) Uani 1 1 d .
C7 C 0.76217(18) -0.03490(11) 0.03022(12) 0.0238(3) Uani 1 1 d .
H7A H 0.8769 -0.0797 0.0499 0.029 Uiso 1 1 calc R
H7B H 0.6693 -0.0818 -0.0206 0.029 Uiso 1 1 calc R
C8 C 0.48926(16) 0.05756(12) 0.15855(13) 0.0244(3) Uani 1 1 d .
H8A H 0.4231 0.0403 0.0743 0.029 Uiso 1 1 calc R
H8B H 0.4541 0.1402 0.1883 0.029 Uiso 1 1 calc R
C9 C 0.4322(2) -0.03468(13) 0.26338(14) 0.0315(3) Uani 1 1 d .
H9A H 0.4775 -0.0085 0.3509 0.047 Uiso 1 1 calc R
H9B H 0.4842 -0.1145 0.2416 0.047 Uiso 1 1 calc R
H9C H 0.2983 -0.0405 0.2652 0.047 Uiso 1 1 calc R
C10 C 0.96631(18) 0.15656(14) 0.00812(13) 0.0282(3) Uani 1 1 d .
H10A H 1.0393 0.1166 0.0791 0.034 Uiso 1 1 calc R
H10B H 0.9551 0.2439 0.0310 0.034 Uiso 1 1 calc R
C11 C 1.0665(2) 0.14430(19) -0.12390(16) 0.0454(4) Uani 1 1 d .
H11A H 0.9977 0.1871 -0.1937 0.068 Uiso 1 1 calc R
H11B H 1.0770 0.0580 -0.1473 0.068 Uiso 1 1 calc R
H11C H 1.1891 0.1799 -0.1155 0.068 Uiso 1 1 calc R
C12 C 0.65140(18) 0.16077(13) -0.09376(12) 0.0276(3) Uani 1 1 d .
H12 H 0.6341 0.2459 -0.0829 0.033 Uiso 1 1 calc R
C13 C 0.5624(2) 0.10870(15) -0.19285(14) 0.0330(3) Uani 1 1 d .
H13A H 0.5751 0.0237 -0.2080 0.040 Uiso 1 1 calc R
H13B H 0.4856 0.1561 -0.2493 0.040 Uiso 1 1 calc R
C14 C 1.12956(17) 0.21414(12) 0.40769(12) 0.0240(3) Uani 1 1 d .
H14 H 1.1670 0.1466 0.3469 0.029 Uiso 1 1 calc R
C15 C 1.1622(2) 0.33374(14) 0.33394(14) 0.0328(3) Uani 1 1 d .
H15A H 1.2914 0.3393 0.3086 0.049 Uiso 1 1 calc R
H15B H 1.1313 0.4022 0.3922 0.049 Uiso 1 1 calc R
H15C H 1.0850 0.3364 0.2538 0.049 Uiso 1 1 calc R
C16 C 1.2499(2) 0.20563(16) 0.53262(14) 0.0342(3) Uani 1 1 d .
H16A H 1.2175 0.2713 0.5942 0.051 Uiso 1 1 calc R
H16B H 1.3790 0.2133 0.5077 0.051 Uiso 1 1 calc R
H16C H 1.2302 0.1268 0.5760 0.051 Uiso 1 1 calc R

loop_
_atom_site_aniso_label
_atom_site_aniso_U_11
_atom_site_aniso_U_22
_atom_site_aniso_U_33
_atom_site_aniso_U_23
_atom_site_aniso_U_13
_atom_site_aniso_U_12
N1 0.0212(5) 0.0215(5) 0.0200(5) -0.0020(4) -0.0021(4) 0.0016(4)
O1 0.0336(5) 0.0216(5) 0.0413(5) -0.0019(4) -0.0090(4) 0.0067(4)
O2 0.0319(5) 0.0284(5) 0.0426(6) -0.0156(4) -0.0028(4) 0.0058(4)
O3 0.0341(5) 0.0204(4) 0.0293(4) 0.0022(4) -0.0088(4) 0.0051(4)
C1 0.0258(6) 0.0280(6) 0.0181(5) -0.0036(4) -0.0012(4) -0.0045(5)
C2 0.0286(7) 0.0393(8) 0.0293(6) -0.0133(6) 0.0035(5) -0.0015(6)
C3 0.0232(6) 0.0199(6) 0.0338(7) -0.0051(5) 0.0007(5) 0.0015(5)
C4 0.0220(5) 0.0181(5) 0.0197(5) 0.0014(4) 0.0015(4) -0.0011(4)
C5 0.0203(5) 0.0163(5) 0.0209(5) 0.0007(4) -0.0015(4) 0.0001(4)
C6 0.0240(6) 0.0217(6) 0.0193(5) -0.0009(4) -0.0005(4) -0.0005(5)
C7 0.0279(6) 0.0198(6) 0.0236(5) -0.0028(5) -0.0022(4) 0.0021(5)
C8 0.0195(5) 0.0246(6) 0.0292(6) 0.0007(5) 0.0013(4) -0.0001(5)
C9 0.0323(7) 0.0275(6) 0.0349(7) 0.0017(6) 0.0067(5) -0.0069(6)
C10 0.0274(6) 0.0312(7) 0.0261(6) -0.0005(5) 0.0019(5) -0.0054(5)
C11 0.0374(8) 0.0628(11) 0.0361(8) -0.0066(8) 0.0131(6) -0.0108(8)
C12 0.0322(6) 0.0253(6) 0.0251(6) 0.0040(5) -0.0031(5) 0.0000(5)
C13 0.0343(7) 0.0358(7) 0.0288(6) 0.0024(6) -0.0066(5) 0.0003(6)
C14 0.0228(6) 0.0279(6) 0.0215(5) -0.0026(5) -0.0014(4) 0.0008(5)
C15 0.0290(7) 0.0330(7) 0.0364(7) 0.0035(6) 0.0015(5) -0.0050(6)
C16 0.0292(6) 0.0422(8) 0.0311(7) -0.0022(6) -0.0093(5) -0.0020(6)

loop_
_atom_type_symbol
_atom_type_description
_atom_type_scat_dispersion_real
_atom_type_scat_dispersion_imag
_atom_type_scat_source
C C 0.0033 0.0016 'International Tables Vol C Tables 4.2.6.8 and 6.1.1.4'
H H 0.0000 0.0000 'International Tables Vol C Tables 4.2.6.8 and 6.1.1.4'
N N 0.0061 0.0033 'International Tables Vol C Tables 4.2.6.8 and 6.1.1.4'
O O 0.0106 0.0060 'International Tables Vol C Tables 4.2.6.8 and 6.1.1.4'

loop_
_geom_angle_atom_site_label_1
_geom_angle_atom_site_label_2
_geom_angle_atom_site_label_3
_geom_angle
C4 N1 C3 129.24(10)
C4 N1 C1 120.15(10)
C3 N1 C1 110.32(10)
C3 O2 C2 109.88(11)
N1 C1 C2 99.40(10)
N1 C1 C14 111.70(10)
C2 C1 C14 115.63(11)
N1 C1 H1 109.9
C2 C1 H1 109.9
C14 C1 H1 109.9
O2 C2 C1 104.52(10)
O2 C2 H2A 110.8
C1 C2 H2A 110.8
O2 C2 H2B 110.8
C1 C2 H2B 110.8
H2A C2 H2B 108.9
O1 C3 O2 122.66(12)
O1 C3 N1 128.96(12)
O2 C3 N1 108.38(11)
O3 C4 N1 118.03(11)
O3 C4 C5 123.09(11)
N1 C4 C5 118.87(10)
C4 C5 C7 115.34(10)
C4 C5 C8 115.53(9)
C7 C5 C8 117.15(10)
C4 C5 C6 115.88(9)
C7 C5 C6 59.48(8)
C8 C5 C6 121.67(10)
C12 C6 C7 121.14(11)
C12 C6 C10 113.09(11)
C7 C6 C10 117.38(11)
C12 C6 C5 117.78(10)
C7 C6 C5 59.70(8)
C10 C6 C5 117.87(10)
C6 C7 C5 60.82(8)
C6 C7 H7A 117.7
C5 C7 H7A 117.7
C6 C7 H7B 117.7
C5 C7 H7B 117.7
H7A C7 H7B 114.8
C5 C8 C9 111.86(11)
C5 C8 H8A 109.2
C9 C8 H8A 109.2
C5 C8 H8B 109.2
C9 C8 H8B 109.2
H8A C8 H8B 107.9
C8 C9 H9A 109.5
C8 C9 H9B 109.5
H9A C9 H9B 109.5
C8 C9 H9C 109.5
H9A C9 H9C 109.5
H9B C9 H9C 109.5
C6 C10 C11 112.15(12)
C6 C10 H10A 109.2
C11 C10 H10A 109.2
C6 C10 H10B 109.2
C11 C10 H10B 109.2
H10A C10 H10B 107.9
C10 C11 H11A 109.5
C10 C11 H11B 109.5
H11A C11 H11B 109.5
C10 C11 H11C 109.5
H11A C11 H11C 109.5
H11B C11 H11C 109.5
C13 C12 C6 126.59(13)
C13 C12 H12 116.7
C6 C12 H12 116.7
C12 C13 H13A 120.0
C12 C13 H13B 120.0
H13A C13 H13B 120.0
C15 C14 C16 111.08(11)
C15 C14 C1 113.67(11)
C16 C14 C1 109.81(10)
C15 C14 H14 107.3
C16 C14 H14 107.3
C1 C14 H14 107.3
C14 C15 H15A 109.5
C14 C15 H15B 109.5
H15A C15 H15B 109.5
C14 C15 H15C 109.5
H15A C15 H15C 109.5
H15B C15 H15C 109.5
C14 C16 H16A 109.5
C14 C16 H16B 109.5
H16A C16 H16B 109.5
C14 C16 H16C 109.5
H16A C16 H16C 109.5
H16B C16 H16C 109.5

loop_
_geom_bond_atom_site_label_1
_geom_bond_atom_site_label_2
_geom_bond_distance
N1 C4 1.3944(16)
N1 C3 1.3952(16)
N1 C1 1.4751(15)
O1 C3 1.1988(17)
O2 C3 1.3496(16)
O2 C2 1.4561(19)
O3 C4 1.2151(16)
C1 C2 1.5243(19)
C1 C14 1.5332(18)
C1 H1 1.0000
C2 H2A 0.9900
C2 H2B 0.9900
C4 C5 1.5030(16)
C5 C7 1.5111(16)
C5 C8 1.5206(16)
C5 C6 1.5280(16)
C6 C12 1.4879(17)
C6 C7 1.5077(17)
C6 C10 1.5205(18)
C7 H7A 0.9900
C7 H7B 0.9900
C8 C9 1.5209(18)
C8 H8A 0.9900
C8 H8B 0.9900
C9 H9A 0.9800
C9 H9B 0.9800
C9 H9C 0.9800
C10 C11 1.5240(18)
C10 H10A 0.9900
C10 H10B 0.9900
C11 H11A 0.9800
C11 H11B 0.9800
C11 H11C 0.9800
C12 C13 1.315(2)
C12 H12 0.9500
C13 H13A 0.9500
C13 H13B 0.9500
C14 C15 1.5273(19)
C14 C16 1.5293(17)
C14 H14 1.0000
C15 H15A 0.9800
C15 H15B 0.9800
C15 H15C 0.9800
C16 H16A 0.9800
C16 H16B 0.9800
C16 H16C 0.9800

loop_
_geom_torsion_atom_site_label_1
_geom_torsion_atom_site_label_2
_geom_torsion_atom_site_label_3
_geom_torsion_atom_site_label_4
_geom_torsion
C4 N1 C1 C2 -160.86(11)
C3 N1 C1 C2 24.77(12)
C4 N1 C1 C14 76.60(14)
C3 N1 C1 C14 -97.77(12)
C3 O2 C2 C1 20.30(14)
N1 C1 C2 O2 -26.01(12)
C14 C1 C2 O2 93.67(12)
C2 O2 C3 O1 176.12(13)
C2 O2 C3 N1 -4.68(14)
C4 N1 C3 O1 -8.4(2)
C1 N1 C3 O1 165.30(13)
C4 N1 C3 O2 172.46(11)
C1 N1 C3 O2 -13.83(13)
C3 N1 C4 O3 174.56(11)
C1 N1 C4 O3 1.38(17)
C3 N1 C4 C5 -6.62(18)
C1 N1 C4 C5 -179.79(10)
O3 C4 C5 C7 -28.68(16)
N1 C4 C5 C7 152.56(11)
O3 C4 C5 C8 113.11(13)
N1 C4 C5 C8 -65.65(14)
O3 C4 C5 C6 -95.43(14)
N1 C4 C5 C6 85.81(13)
C4 C5 C6 C12 -142.89(11)
C7 C5 C6 C12 111.67(13)
C8 C5 C6 C12 6.68(16)
C4 C5 C6 C7 105.44(11)
C8 C5 C6 C7 -104.99(12)
C4 C5 C6 C10 -1.63(16)
C7 C5 C6 C10 -107.07(13)
C8 C5 C6 C10 147.94(11)
C12 C6 C7 C5 -106.12(13)
C10 C6 C7 C5 107.88(12)
C4 C5 C7 C6 -106.35(11)
C8 C5 C7 C6 112.50(12)
C4 C5 C8 C9 -53.42(14)
C7 C5 C8 C9 87.66(13)
C6 C5 C8 C9 156.91(11)
C12 C6 C10 C11 -63.44(17)
C7 C6 C10 C11 85.21(16)
C5 C6 C10 C11 153.57(13)
C7 C6 C12 C13 -23.1(2)
C10 C6 C12 C13 124.20(15)
C5 C6 C12 C13 -92.76(16)
N1 C1 C14 C15 65.62(14)
C2 C1 C14 C15 -47.08(15)
N1 C1 C14 C16 -169.25(11)
C2 C1 C14 C16 78.04(15)
